data_4022715
loop_
_publ_author_name
'Laura D. Shirtcliff'
'Michael M. Haley'
'Rainer Herges'

_publ_section_title
;
 CuCl-Induced Formation and Migration of Isoindazolyl Carbenoids
;
_journal_name_full 'Journal of Organic Chemistry'
_journal_page_first 2411
_journal_page_last 2418
_journal_paper_doi 10.1021/jo0622274
_journal_volume 72
_journal_year 2007
_chemical_formula_sum 'C32 H34 Cl N3'
_chemical_formula_weight 496.07
_chemical_name_systematic
; 
 ? 
;
_space_group_IT_number 14
_symmetry_cell_setting monoclinic
_symmetry_space_group_name_Hall '-P 2yn'
_symmetry_space_group_name_H-M 'P 1 21/n 1'
_atom_sites_solution_hydrogens geom
_atom_sites_solution_primary direct
_atom_sites_solution_secondary difmap
_audit_creation_method SHELXL-97
_cell_angle_alpha 90.00
_cell_angle_beta 111.492(2)
_cell_angle_gamma 90.00
_cell_formula_units_Z 4
_cell_length_a 16.1958(13)
_cell_length_b 11.0313(9)
_cell_length_c 16.4263(13)
_cell_measurement_reflns_used 639
_cell_measurement_temperature 153(2)
_cell_measurement_theta_max 19.41
_cell_measurement_theta_min 2.29
_cell_volume 2730.7(4)
_computing_cell_refinement 'Bruker SMART'
_computing_data_collection 'Bruker SMART'
_computing_data_reduction 'Bruker SAINT'
_computing_molecular_graphics 'Bruker SHELXTL'
_computing_publication_material 'Bruker SHELXTL'
_computing_structure_refinement 'SHELXL-97 (Sheldrick, 1997)'
_computing_structure_solution 'SHELXS-97 (Sheldrick, 1990)'
_diffrn_ambient_temperature 153(2)
_diffrn_measured_fraction_theta_full 0.799
_diffrn_measured_fraction_theta_max 0.799
_diffrn_measurement_device_type 'CCD area detector'
_diffrn_measurement_method 'phi and omega scans'
_diffrn_radiation_monochromator graphite
_diffrn_radiation_source 'fine-focus sealed tube'
_diffrn_radiation_type MoK\a
_diffrn_radiation_wavelength 0.71073
_diffrn_reflns_av_R_equivalents 0.0551
_diffrn_reflns_av_sigmaI/netI 0.0778
_diffrn_reflns_limit_h_max 21
_diffrn_reflns_limit_h_min -17
_diffrn_reflns_limit_k_max 14
_diffrn_reflns_limit_k_min -12
_diffrn_reflns_limit_l_max 18
_diffrn_reflns_limit_l_min -21
_diffrn_reflns_number 15602
_diffrn_reflns_theta_full 28.41
_diffrn_reflns_theta_max 28.41
_diffrn_reflns_theta_min 1.51
_exptl_absorpt_coefficient_mu 0.165
_exptl_absorpt_correction_T_max 1.000
_exptl_absorpt_correction_T_min 0.644
_exptl_absorpt_correction_type multi-scan
_exptl_absorpt_process_details SADABS
_exptl_crystal_colour Clear
_exptl_crystal_density_diffrn 1.207
_exptl_crystal_density_meas 0
_exptl_crystal_density_method 'not measured'
_exptl_crystal_description block
_exptl_crystal_F_000 1056
_exptl_crystal_size_max 0.15
_exptl_crystal_size_mid 0.10
_exptl_crystal_size_min 0.08
_refine_diff_density_max 0.270
_refine_diff_density_min -0.193
_refine_diff_density_rms 0.049
_refine_ls_extinction_method none
_refine_ls_goodness_of_fit_ref 1.027
_refine_ls_hydrogen_treatment mixed
_refine_ls_matrix_type full
_refine_ls_number_parameters 461
_refine_ls_number_reflns 5495
_refine_ls_number_restraints 0
_refine_ls_restrained_S_all 1.027
_refine_ls_R_factor_all 0.1056
_refine_ls_R_factor_gt 0.0551
_refine_ls_shift/su_max 0.001
_refine_ls_shift/su_mean 0.000
_refine_ls_structure_factor_coef Fsqd
_refine_ls_weighting_details 'calc w=1/[\s^2^(Fo^2^)+(0.0405P)^2^+0.3023P] where P=(Fo^2^+2Fc^2^)/3'
_refine_ls_weighting_scheme calc
_refine_ls_wR_factor_gt 0.0961
_refine_ls_wR_factor_ref 0.1155
_reflns_number_gt 3446
_reflns_number_total 5495
_reflns_threshold_expression >2sigma(I)
_cod_data_source_file jo0622274si20061026_044542.cif
_cod_data_source_block lds5
_cod_depositor_comments
;
The following automatic conversions were performed:
'_symmetry_cell_setting' value 'Monoclinic' changed to 'monoclinic'
according to '/home/saulius/struct/CIF-dictionaries/cif_core.dic'
dictionary named 'cif_core.dic' version 2.4.1 from 2010-06-29.

Automatic conversion script
Id: cif_fix_enum 1527 2010-12-29 10:47:43Z saulius 
;
_cod_original_sg_symbol_H-M 'P 21/n'
_cod_database_code 4022715

loop_
_symmetry_equiv_pos_as_xyz
'x, y, z'
'-x+1/2, y+1/2, -z+1/2'
'-x, -y, -z'
'x-1/2, -y-1/2, z-1/2'

loop_
_atom_site_label
_atom_site_type_symbol
_atom_site_fract_x
_atom_site_fract_y
_atom_site_fract_z
_atom_site_U_iso_or_equiv
_atom_site_adp_type
_atom_site_occupancy
_atom_site_symmetry_multiplicity
_atom_site_calc_flag
Cl1 Cl 0.10676(5) 1.04270(5) 1.10060(4) 0.0373(2) Uani 1 1 d
N1 N 0.23914(13) 0.54644(17) 1.12031(12) 0.0268(5) Uani 1 1 d
N3 N 0.21250(13) 0.40878(16) 0.99925(12) 0.0261(5) Uani 1 1 d
N2 N 0.20719(13) 0.52417(16) 1.03350(12) 0.0243(5) Uani 1 1 d
C1 C 0.05181(15) 0.5598(2) 0.72047(15) 0.0246(6) Uani 1 1 d
C2 C -0.04709(16) 0.5236(2) 0.68176(16) 0.0300(6) Uani 1 1 d
C3 C -0.02022(17) 0.6484(2) 0.66436(15) 0.0317(6) Uani 1 1 d
C4 C -0.0792(2) 0.4345(3) 0.6060(2) 0.0428(7) Uani 1 1 d
C5 C -0.0957(2) 0.5050(3) 0.7437(2) 0.0369(7) Uani 1 1 d
C6 C -0.0260(2) 0.6790(3) 0.57205(19) 0.0469(8) Uani 1 1 d
C7 C -0.0401(2) 0.7591(3) 0.7089(2) 0.0409(7) Uani 1 1 d
C8 C 0.12333(16) 0.5108(2) 0.68994(15) 0.0259(6) Uani 1 1 d
C9 C 0.17517(18) 0.5956(2) 0.66726(16) 0.0340(6) Uani 1 1 d
C10 C 0.24547(19) 0.5614(3) 0.64403(18) 0.0418(7) Uani 1 1 d
C11 C 0.26564(19) 0.4404(3) 0.64232(19) 0.0439(7) Uani 1 1 d
C12 C 0.21534(18) 0.3543(3) 0.66480(18) 0.0384(7) Uani 1 1 d
C13 C 0.14463(16) 0.3871(2) 0.68944(15) 0.0273(6) Uani 1 1 d
C14 C 0.09582(16) 0.2868(2) 0.71380(15) 0.0284(6) Uani 1 1 d
C15 C 0.07143(18) 0.1845(2) 0.66080(18) 0.0345(7) Uani 1 1 d
C17 C 0.02769(18) 0.0882(2) 0.68102(18) 0.0379(7) Uani 1 1 d
C18 C 0.00701(18) 0.0927(2) 0.75506(18) 0.0366(7) Uani 1 1 d
C19 C 0.03158(17) 0.1924(2) 0.80966(18) 0.0336(6) Uani 1 1 d
C20 C 0.07647(16) 0.2885(2) 0.78979(17) 0.0296(6) Uani 1 1 d
C21 C 0.08922(16) 0.58709(19) 0.81321(16) 0.0251(6) Uani 1 1 d
C22 C 0.12263(16) 0.60661(19) 0.89007(16) 0.0254(6) Uani 1 1 d
C23 C 0.16248(15) 0.6181(2) 0.98206(14) 0.0230(5) Uani 1 1 d
C24 C 0.16560(15) 0.71178(19) 1.04099(15) 0.0230(5) Uani 1 1 d
C25 C 0.13207(16) 0.8311(2) 1.03230(17) 0.0247(6) Uani 1 1 d
C26 C 0.14669(16) 0.8942(2) 1.10705(16) 0.0267(6) Uani 1 1 d
C27 C 0.19339(17) 0.8461(2) 1.19151(16) 0.0288(6) Uani 1 1 d
C28 C 0.22662(17) 0.7316(2) 1.20128(17) 0.0280(6) Uani 1 1 d
C29 C 0.21308(15) 0.6621(2) 1.12509(15) 0.0242(6) Uani 1 1 d
C30 C 0.30541(18) 0.3783(2) 1.0140(2) 0.0345(6) Uani 1 1 d
C31 C 0.3434(2) 0.4637(3) 0.9644(3) 0.0483(8) Uani 1 1 d
C32 C 0.16954(18) 0.3189(2) 1.03735(19) 0.0311(6) Uani 1 1 d
C33 C 0.07535(19) 0.3538(3) 1.0234(2) 0.0372(7) Uani 1 1 d
H4A H -0.144(2) 0.462(2) 0.5652(18) 0.059(9) Uiso 1 1 d
H4B H -0.0855(18) 0.351(3) 0.6277(17) 0.060(9) Uiso 1 1 d
H4C H -0.0394(17) 0.433(2) 0.5739(17) 0.049(8) Uiso 1 1 d
H5A H -0.0760(17) 0.567(2) 0.7960(18) 0.057(9) Uiso 1 1 d
H5B H -0.1651(19) 0.517(2) 0.7094(17) 0.051(8) Uiso 1 1 d
H5C H -0.0865(17) 0.422(3) 0.7637(17) 0.052(8) Uiso 1 1 d
H6A H 0.0002(19) 0.611(2) 0.5452(18) 0.064(9) Uiso 1 1 d
H6B H -0.093(2) 0.691(2) 0.5322(18) 0.057(9) Uiso 1 1 d
H6C H 0.0056(18) 0.759(3) 0.5711(17) 0.058(9) Uiso 1 1 d
H7A H 0.0068(17) 0.818(2) 0.7193(16) 0.047(8) Uiso 1 1 d
H7B H -0.0454(16) 0.739(2) 0.7658(17) 0.044(8) Uiso 1 1 d
H7C H -0.097(2) 0.797(3) 0.6724(19) 0.063(9) Uiso 1 1 d
H9 H 0.1580(15) 0.683(2) 0.6682(15) 0.040(7) Uiso 1 1 d
H10 H 0.2796(15) 0.618(2) 0.6300(15) 0.032(7) Uiso 1 1 d
H11 H 0.3186(17) 0.417(2) 0.6280(16) 0.047(8) Uiso 1 1 d
H12 H 0.2332(17) 0.270(2) 0.6666(16) 0.046(8) Uiso 1 1 d
H15 H 0.0840(16) 0.180(2) 0.6088(16) 0.043(8) Uiso 1 1 d
H17 H 0.0110(17) 0.018(2) 0.6421(16) 0.043(7) Uiso 1 1 d
H18 H -0.0254(16) 0.026(2) 0.7690(15) 0.040(7) Uiso 1 1 d
H19 H 0.0151(16) 0.197(2) 0.8623(16) 0.046(8) Uiso 1 1 d
H20 H 0.0934(16) 0.357(2) 0.8291(15) 0.039(7) Uiso 1 1 d
H25 H 0.1022(13) 0.8637(17) 0.9796(13) 0.010(5) Uiso 1 1 d
H27 H 0.1981(14) 0.8950(19) 1.2399(14) 0.024(6) Uiso 1 1 d
H28 H 0.2586(14) 0.6981(19) 1.2568(14) 0.024(6) Uiso 1 1 d
H30A H 0.3033(16) 0.296(2) 0.9908(15) 0.040(7) Uiso 1 1 d
H30B H 0.3432(15) 0.3776(19) 1.0790(16) 0.029(7) Uiso 1 1 d
H31A H 0.3485(19) 0.545(3) 0.9897(19) 0.068(10) Uiso 1 1 d
H31B H 0.4047(18) 0.436(2) 0.9746(16) 0.049(8) Uiso 1 1 d
H31C H 0.305(2) 0.461(3) 0.900(2) 0.068(10) Uiso 1 1 d
H32A H 0.1723(13) 0.241(2) 1.0053(14) 0.026(6) Uiso 1 1 d
H32B H 0.2055(16) 0.306(2) 1.1001(16) 0.035(7) Uiso 1 1 d
H33A H 0.0384(17) 0.370(2) 0.9590(18) 0.045(8) Uiso 1 1 d
H33B H 0.0440(18) 0.291(2) 1.0410(17) 0.056(8) Uiso 1 1 d
H33C H 0.0725(15) 0.428(2) 1.0527(15) 0.034(7) Uiso 1 1 d

loop_
_atom_site_aniso_label
_atom_site_aniso_U_11
_atom_site_aniso_U_22
_atom_site_aniso_U_33
_atom_site_aniso_U_23
_atom_site_aniso_U_13
_atom_site_aniso_U_12
Cl1 0.0526(4) 0.0214(3) 0.0402(4) -0.0034(3) 0.0197(4) 0.0009(3)
N1 0.0353(13) 0.0251(11) 0.0193(12) 0.0019(9) 0.0091(10) 0.0003(9)
N3 0.0363(13) 0.0175(10) 0.0270(12) -0.0022(9) 0.0146(10) 0.0010(9)
N2 0.0330(12) 0.0214(11) 0.0191(12) -0.0007(9) 0.0102(10) -0.0009(9)
C1 0.0300(15) 0.0233(13) 0.0198(14) -0.0027(10) 0.0082(12) 0.0012(11)
C2 0.0311(15) 0.0311(14) 0.0282(15) -0.0009(12) 0.0114(13) 0.0002(11)
C3 0.0375(16) 0.0330(14) 0.0232(14) 0.0032(12) 0.0095(13) 0.0036(12)
C4 0.040(2) 0.048(2) 0.0360(18) -0.0081(15) 0.0079(17) -0.0008(15)
C5 0.0387(19) 0.0316(16) 0.0459(19) 0.0054(15) 0.0219(16) 0.0029(14)
C6 0.051(2) 0.059(2) 0.0304(18) 0.0155(16) 0.0136(17) 0.0043(17)
C7 0.048(2) 0.0306(16) 0.044(2) 0.0057(14) 0.0171(18) 0.0059(15)
C8 0.0308(15) 0.0319(14) 0.0161(13) 0.0001(11) 0.0097(12) -0.0009(11)
C9 0.0402(17) 0.0343(16) 0.0293(15) 0.0005(12) 0.0151(14) -0.0061(13)
C10 0.0418(18) 0.0497(19) 0.0412(18) -0.0039(15) 0.0238(16) -0.0142(15)
C11 0.0385(18) 0.057(2) 0.0437(18) -0.0053(15) 0.0239(16) -0.0004(15)
C12 0.0416(17) 0.0399(17) 0.0434(18) -0.0022(14) 0.0271(15) 0.0028(14)
C13 0.0320(15) 0.0300(14) 0.0200(14) -0.0018(11) 0.0099(12) -0.0002(11)
C14 0.0305(15) 0.0283(14) 0.0280(14) -0.0032(11) 0.0128(13) 0.0034(11)
C15 0.0442(17) 0.0302(14) 0.0338(17) -0.0009(13) 0.0196(15) 0.0043(13)
C17 0.0452(18) 0.0295(15) 0.0395(18) -0.0073(13) 0.0160(15) -0.0004(13)
C18 0.0438(18) 0.0261(14) 0.0452(18) -0.0017(13) 0.0226(15) -0.0002(13)
C19 0.0404(16) 0.0293(14) 0.0388(17) 0.0016(13) 0.0237(15) 0.0025(12)
C20 0.0320(15) 0.0247(14) 0.0342(16) -0.0011(12) 0.0143(14) 0.0043(12)
C21 0.0330(15) 0.0184(12) 0.0269(16) 0.0007(11) 0.0145(13) 0.0002(11)
C22 0.0320(15) 0.0211(13) 0.0253(16) 0.0021(11) 0.0131(13) 0.0012(11)
C23 0.0257(14) 0.0237(13) 0.0189(14) 0.0009(10) 0.0076(12) -0.0032(10)
C24 0.0268(14) 0.0237(13) 0.0209(13) -0.0005(11) 0.0114(12) -0.0036(10)
C25 0.0299(15) 0.0240(13) 0.0207(15) 0.0038(11) 0.0098(13) -0.0018(11)
C26 0.0336(15) 0.0182(12) 0.0322(16) -0.0011(11) 0.0166(13) -0.0033(11)
C27 0.0374(16) 0.0267(14) 0.0271(16) -0.0066(12) 0.0172(14) -0.0074(12)
C28 0.0347(16) 0.0289(14) 0.0195(15) -0.0009(12) 0.0088(13) -0.0037(12)
C29 0.0287(14) 0.0250(13) 0.0212(14) -0.0008(11) 0.0118(12) -0.0045(11)
C30 0.0387(18) 0.0283(15) 0.0387(18) -0.0020(13) 0.0170(15) 0.0038(13)
C31 0.043(2) 0.052(2) 0.061(2) 0.0038(18) 0.032(2) 0.0010(17)
C32 0.0401(17) 0.0222(14) 0.0325(17) 0.0017(12) 0.0150(15) -0.0019(12)
C33 0.0444(19) 0.0290(16) 0.043(2) -0.0021(14) 0.0222(17) -0.0040(14)

loop_
_atom_type_symbol
_atom_type_description
_atom_type_scat_dispersion_real
_atom_type_scat_dispersion_imag
_atom_type_scat_source
C C 0.0033 0.0016 'International Tables Vol C Tables 4.2.6.8 and 6.1.1.4'
H H 0.0000 0.0000 'International Tables Vol C Tables 4.2.6.8 and 6.1.1.4'
N N 0.0061 0.0033 'International Tables Vol C Tables 4.2.6.8 and 6.1.1.4'
Cl Cl 0.1484 0.1585 'International Tables Vol C Tables 4.2.6.8 and 6.1.1.4'

loop_
_geom_angle_atom_site_label_1
_geom_angle_atom_site_label_2
_geom_angle_atom_site_label_3
_geom_angle
N2 N1 C29 103.04(18)
N2 N3 C30 110.44(19)
N2 N3 C32 109.33(17)
C30 N3 C32 112.86(19)
N1 N2 C23 115.29(18)
N1 N2 N3 122.09(18)
C23 N2 N3 122.36(18)
C21 C1 C8 110.2(2)
C21 C1 C3 115.44(19)
C8 C1 C3 121.94(19)
C21 C1 C2 117.24(19)
C8 C1 C2 124.98(19)
C3 C1 C2 58.29(15)
C3 C2 C5 120.7(2)
C3 C2 C4 118.2(2)
C5 C2 C4 111.0(2)
C3 C2 C1 60.80(15)
C5 C2 C1 118.4(2)
C4 C2 C1 119.7(2)
C2 C3 C7 121.2(2)
C2 C3 C6 118.4(2)
C7 C3 C6 110.8(2)
C2 C3 C1 60.91(15)
C7 C3 C1 118.0(2)
C6 C3 C1 119.6(2)
C2 C4 H4A 106.9(15)
C2 C4 H4B 110.6(16)
H4A C4 H4B 107(2)
C2 C4 H4C 110.9(16)
H4A C4 H4C 111(2)
H4B C4 H4C 111(2)
C2 C5 H5A 112.7(14)
C2 C5 H5B 109.6(14)
H5A C5 H5B 108(2)
C2 C5 H5C 107.7(15)
H5A C5 H5C 112(2)
H5B C5 H5C 107(2)
C3 C6 H6A 112.1(16)
C3 C6 H6B 108.7(14)
H6A C6 H6B 109(2)
C3 C6 H6C 111.0(15)
H6A C6 H6C 109(2)
H6B C6 H6C 107(2)
C3 C7 H7A 109.4(15)
C3 C7 H7B 112.2(14)
H7A C7 H7B 109(2)
C3 C7 H7C 111.4(16)
H7A C7 H7C 109(2)
H7B C7 H7C 106(2)
C9 C8 C13 118.4(2)
C9 C8 C1 117.1(2)
C13 C8 C1 124.3(2)
C10 C9 C8 121.9(3)
C10 C9 H9 121.9(14)
C8 C9 H9 116.2(14)
C11 C10 C9 119.8(3)
C11 C10 H10 119.1(14)
C9 C10 H10 121.1(15)
C10 C11 C12 119.4(3)
C10 C11 H11 118.8(14)
C12 C11 H11 121.7(14)
C11 C12 C13 121.7(3)
C11 C12 H12 117.9(15)
C13 C12 H12 120.4(15)
C12 C13 C8 118.8(2)
C12 C13 C14 117.1(2)
C8 C13 C14 124.1(2)
C15 C14 C20 117.7(2)
C15 C14 C13 119.3(2)
C20 C14 C13 122.9(2)
C17 C15 C14 121.7(2)
C17 C15 H15 118.4(15)
C14 C15 H15 119.9(15)
C18 C17 C15 119.8(3)
C18 C17 H17 120.6(14)
C15 C17 H17 119.6(14)
C17 C18 C19 119.8(3)
C17 C18 H18 120.4(14)
C19 C18 H18 119.8(14)
C18 C19 C20 120.3(2)
C18 C19 H19 119.9(14)
C20 C19 H19 119.7(14)
C19 C20 C14 120.6(2)
C19 C20 H20 119.0(14)
C14 C20 H20 120.4(14)
C22 C21 C1 177.5(3)
C21 C22 C23 174.8(2)
N2 C23 C24 104.77(19)
N2 C23 C22 121.6(2)
C24 C23 C22 133.6(2)
C23 C24 C25 134.6(2)
C23 C24 C29 104.82(19)
C25 C24 C29 120.6(2)
C26 C25 C24 117.0(2)
C26 C25 H25 121.4(12)
C24 C25 H25 121.5(12)
C25 C26 C27 123.3(2)
C25 C26 Cl1 119.19(19)
C27 C26 Cl1 117.55(18)
C28 C27 C26 120.6(2)
C28 C27 H27 121.8(13)
C26 C27 H27 117.5(13)
C27 C28 C29 118.2(2)
C27 C28 H28 122.1(13)
C29 C28 H28 119.7(13)
N1 C29 C28 127.6(2)
N1 C29 C24 112.1(2)
C28 C29 C24 120.3(2)
N3 C30 C31 111.1(2)
N3 C30 H30A 105.1(14)
C31 C30 H30A 109.2(14)
N3 C30 H30B 111.2(13)
C31 C30 H30B 111.2(13)
H30A C30 H30B 108.8(19)
C30 C31 H31A 109.3(17)
C30 C31 H31B 107.3(15)
H31A C31 H31B 106(2)
C30 C31 H31C 109.7(17)
H31A C31 H31C 113(2)
H31B C31 H31C 111(2)
N3 C32 C33 111.8(2)
N3 C32 H32A 103.3(12)
C33 C32 H32A 111.8(12)
N3 C32 H32B 110.3(14)
C33 C32 H32B 111.8(13)
H32A C32 H32B 107.4(18)
C32 C33 H33A 112.2(14)
C32 C33 H33B 112.6(16)
H33A C33 H33B 105(2)
C32 C33 H33C 111.9(15)
H33A C33 H33C 104.6(19)
H33B C33 H33C 110(2)

loop_
_geom_bond_atom_site_label_1
_geom_bond_atom_site_label_2
_geom_bond_distance
Cl1 C26 1.750(2)
N1 N2 1.349(2)
N1 C29 1.355(3)
N3 N2 1.407(2)
N3 C30 1.473(3)
N3 C32 1.476(3)
N2 C23 1.365(3)
C1 C21 1.450(3)
C1 C8 1.520(3)
C1 C3 1.542(3)
C1 C2 1.544(3)
C2 C3 1.503(3)
C2 C5 1.512(3)
C2 C4 1.520(4)
C3 C7 1.517(4)
C3 C6 1.522(3)
C4 H4A 1.06(3)
C4 H4B 1.01(3)
C4 H4C 0.97(3)
C5 H5A 1.05(3)
C5 H5B 1.06(3)
C5 H5C 0.96(3)
C6 H6A 1.04(3)
C6 H6B 1.05(3)
C6 H6C 1.02(3)
C7 H7A 0.96(3)
C7 H7B 0.99(2)
C7 H7C 0.99(3)
C8 C9 1.396(3)
C8 C13 1.408(3)
C9 C10 1.379(4)
C9 H9 1.00(2)
C10 C11 1.377(4)
C10 H10 0.92(2)
C11 C12 1.386(4)
C11 H11 1.00(2)
C12 C13 1.395(3)
C12 H12 0.97(2)
C13 C14 1.497(3)
C14 C15 1.392(3)
C14 C20 1.394(3)
C15 C17 1.382(3)
C15 H15 0.95(2)
C17 C18 1.376(3)
C17 H17 0.98(2)
C18 C19 1.382(3)
C18 H18 0.98(2)
C19 C20 1.390(3)
C19 H19 1.00(2)
C20 H20 0.97(2)
C21 C22 1.197(3)
C22 C23 1.415(3)
C23 C24 1.404(3)
C24 C25 1.411(3)
C24 C29 1.422(3)
C25 C26 1.354(3)
C25 H25 0.897(19)
C26 C27 1.417(3)
C27 C28 1.359(3)
C27 H27 0.94(2)
C28 C29 1.415(3)
C28 H28 0.94(2)
C30 C31 1.516(4)
C30 H30A 0.98(2)
C30 H30B 1.02(2)
C31 H31A 0.98(3)
C31 H31B 0.99(3)
C31 H31C 1.02(3)
C32 C33 1.507(4)
C32 H32A 1.02(2)
C32 H32B 0.99(2)
C33 H33A 1.02(3)
C33 H33B 0.97(3)
C33 H33C 0.96(2)

loop_
_cod_related_entry_id
_cod_related_entry_database
_cod_related_entry_code
1 ChemSpider 17278849
